data_2220436
loop_
_publ_author_name
'Mohd Lair, Nooraziah'
'Mohd Ali, Hapipah'
'Ng, Seik Weng'

_publ_section_title
'[<i>N</i>'-(4-Methoxy-2-oxidobenzylidene)4-nitrobenzohydrazidato-\k^3^<i>O</i>,<i>N</i>,<i>O</i>'](pyridine-\k<i>N</i>)copper(II)'
_journal_coeditor_code BT2838
_journal_issue 1
_journal_name_full 'Acta Crystallographica Section E'
_journal_page_first m121
_journal_paper_doi 10.1107/S1600536808042803
_journal_volume 65
_journal_year 2009
_chemical_formula_iupac '[Cu (C15 H11 N3 O5) (C5 H5 N)]'
_chemical_formula_moiety 'C20 H16 Cu N4 O5'
_chemical_formula_sum 'C20 H16 Cu N4 O5'
_chemical_formula_weight 455.91
_chemical_name_systematic
;
[<i>N</i>'-(4-Methoxy-2-oxidobenzylidene)-4-nitrobenzohydrazidato-
\k^3^<i>O</i>,<i>N</i>,<i>O</i>'](pyridine-\k<i>N</i>)copper(II)
;
_space_group_IT_number 2
_symmetry_cell_setting triclinic
_symmetry_space_group_name_Hall '-P 1'
_symmetry_space_group_name_H-M 'P -1'
_atom_sites_solution_hydrogens geom
_atom_sites_solution_primary direct
_atom_sites_solution_secondary difmap
_audit_creation_method SHELXL-97
_cell_angle_alpha 98.0630(10)
_cell_angle_beta 92.0110(10)
_cell_angle_gamma 107.0880(10)
_cell_formula_units_Z 2
_cell_length_a 6.35290(10)
_cell_length_b 9.8409(2)
_cell_length_c 15.1303(3)
_cell_measurement_reflns_used 3716
_cell_measurement_temperature 100(2)
_cell_measurement_theta_max 29.2
_cell_measurement_theta_min 2.4
_cell_volume 892.31(3)
_computing_cell_refinement 'SAINT (Bruker, 2007)'
_computing_data_collection 'APEX2 (Bruker, 2007)'
_computing_data_reduction 'SAINT (Bruker, 2007)'
_computing_molecular_graphics 'X-SEED (Barbour, 2001)'
_computing_publication_material 'pubCIF (Westrip, 2009)'
_computing_structure_refinement 'SHELXL97 (Sheldrick, 2008)'
_computing_structure_solution 'SHELXS97 (Sheldrick, 2008)'
_diffrn_ambient_temperature 100(2)
_diffrn_measured_fraction_theta_full 0.964
_diffrn_measured_fraction_theta_max 0.964
_diffrn_measurement_device_type 'Bruker SMART APEX'
_diffrn_measurement_method \w
_diffrn_radiation_monochromator graphite
_diffrn_radiation_source 'fine-focus sealed tube'
_diffrn_radiation_type MoK\a
_diffrn_radiation_wavelength 0.71073
_diffrn_reflns_av_R_equivalents 0.0130
_diffrn_reflns_av_sigmaI/netI 0.0238
_diffrn_reflns_limit_h_max 8
_diffrn_reflns_limit_h_min -6
_diffrn_reflns_limit_k_max 12
_diffrn_reflns_limit_k_min -12
_diffrn_reflns_limit_l_max 19
_diffrn_reflns_limit_l_min -19
_diffrn_reflns_number 6268
_diffrn_reflns_theta_full 27.50
_diffrn_reflns_theta_max 27.50
_diffrn_reflns_theta_min 1.36
_diffrn_standards_decay_% 0
_diffrn_standards_interval_count 0
_diffrn_standards_interval_time 0
_diffrn_standards_number 0
_exptl_absorpt_coefficient_mu 1.269
_exptl_absorpt_correction_T_max 1.0000
_exptl_absorpt_correction_T_min 0.8066
_exptl_absorpt_correction_type multi-scan
_exptl_absorpt_process_details '(SADABS; Sheldrick, 1996)'
_exptl_crystal_colour Brown
_exptl_crystal_density_diffrn 1.697
_exptl_crystal_density_method 'not measured'
_exptl_crystal_description Block
_exptl_crystal_F_000 466
_exptl_crystal_size_max 0.40
_exptl_crystal_size_mid 0.10
_exptl_crystal_size_min 0.05
_refine_diff_density_max 0.447
_refine_diff_density_min -0.315
_refine_ls_extinction_method none
_refine_ls_goodness_of_fit_ref 1.093
_refine_ls_hydrogen_treatment constr
_refine_ls_matrix_type full
_refine_ls_number_parameters 272
_refine_ls_number_reflns 3942
_refine_ls_number_restraints 0
_refine_ls_restrained_S_all 1.093
_refine_ls_R_factor_all 0.0317
_refine_ls_R_factor_gt 0.0279
_refine_ls_shift/su_max 0.001
_refine_ls_shift/su_mean 0.001
_refine_ls_structure_factor_coef Fsqd
_refine_ls_weighting_details 'calc w=1/[\s^2^(Fo^2^)+(0.0494P)^2^+0.535P] where P=(Fo^2^+2Fc^2^)/3'
_refine_ls_weighting_scheme calc
_refine_ls_wR_factor_gt 0.0783
_refine_ls_wR_factor_ref 0.0871
_reflns_number_gt 3605
_reflns_number_total 3942
_reflns_threshold_expression I>2\s(I)
_cod_data_source_file bt2838.cif
_cod_data_source_block I
_cod_depositor_comments
;
The following automatic conversions were performed:
'_symmetry_cell_setting' value 'Triclinic' changed to 'triclinic'
according to '/home/saulius/struct/CIF-dictionaries/cif_core.dic'
dictionary named 'cif_core.dic' version 2.4.1 from
2010-06-29.

'_exptl_absorpt_correction_type' value 'Multi-scan' changed
to 'multi-scan' according to
'/home/saulius/struct/CIF-dictionaries/cif_core.dic' dictionary named
'cif_core.dic' version 2.4.1 from 2010-06-29.

Automatic conversion script
Id: cif_fix_enum 1527 2010-12-29 10:47:43Z saulius 

The following automatic conversions were performed:

'_symmetry_cell_setting' value 'Triclinic' changed to 'triclinic'
according to /home/saulius/struct/CIF-dictionaries/cif_core.dic
dictionary named 'cif_core.dic' version 2.4.1 from
2010-06-29.

'_exptl_absorpt_correction_type' value 'Multi-scan'
changed to 'multi-scan' according to
/home/saulius/struct/CIF-dictionaries/cif_core.dic dictionary named
'cif_core.dic' version 2.4.1 from 2010-06-29.

Automatic conversion script
Id: cif_fix_values 1715 2011-07-08 13:25:40Z adriana 
;
_cod_database_code 2220436
_cod_database_fobs_code 2220436

loop_
_symmetry_equiv_pos_as_xyz
'x, y, z'
'-x, -y, -z'

loop_
_atom_site_type_symbol
_atom_site_label
_atom_site_fract_x
_atom_site_fract_y
_atom_site_fract_z
_atom_site_U_iso_or_equiv
_atom_site_adp_type
_atom_site_calc_flag
_atom_site_refinement_flags
_atom_site_occupancy
_atom_site_disorder_assembly
_atom_site_disorder_group
Cu Cu1 1.14506(4) 0.70062(2) 0.728016(14) 0.01312(9) Uani d . 1 . .
N N1 0.9381(3) 0.64556(17) 0.62386(11) 0.0150(3) Uani d . 1 . .
N N2 1.0273(3) 0.68298(18) 0.54424(10) 0.0159(3) Uani d . 1 . .
N N3 1.7555(3) 0.93172(18) 0.27544(11) 0.0189(4) Uani d . 1 . .
N N4 1.3792(3) 0.78081(17) 0.82931(11) 0.0145(3) Uani d . 1 . .
O O1 0.9305(2) 0.61658(15) 0.80405(9) 0.0163(3) Uani d . 1 . .
O O2 0.2533(2) 0.39329(16) 0.90700(9) 0.0199(3) Uani d . 1 . .
O O3 1.3444(2) 0.77637(15) 0.64095(9) 0.0159(3) Uani d . 1 . .
O O4 1.6632(3) 0.91481(17) 0.20033(9) 0.0247(3) Uani d . 1 . .
O O5 1.9560(3) 0.9856(2) 0.29243(11) 0.0311(4) Uani d . 1 . .
C C1 0.7183(3) 0.5521(2) 0.78294(13) 0.0139(4) Uani d . 1 . .
C C2 0.5869(3) 0.5009(2) 0.85092(13) 0.0152(4) Uani d . 1 . .
H H2 0.6540 0.5120 0.9097 0.018 Uiso calc R 1 . .
C C3 0.3615(3) 0.4346(2) 0.83442(13) 0.0149(4) Uani d . 1 . .
C C4 0.2562(3) 0.4147(2) 0.74829(13) 0.0151(4) Uani d . 1 . .
H H4 0.1016 0.3693 0.7371 0.018 Uiso calc R 1 . .
C C5 0.3837(3) 0.4630(2) 0.68048(13) 0.0146(4) Uani d . 1 . .
H H5 0.3142 0.4495 0.6219 0.018 Uiso calc R 1 . .
C C6 0.6124(3) 0.5313(2) 0.69468(12) 0.0140(4) Uani d . 1 . .
C C7 0.7290(3) 0.5785(2) 0.61964(12) 0.0149(4) Uani d . 1 . .
H H7 0.6471 0.5592 0.5631 0.018 Uiso calc R 1 . .
C C8 0.0219(3) 0.3204(3) 0.89270(15) 0.0247(5) Uani d . 1 . .
H H8A -0.0352 0.2939 0.9492 0.037 Uiso calc R 1 . .
H H8B -0.0038 0.2333 0.8484 0.037 Uiso calc R 1 . .
H H8C -0.0540 0.3840 0.8707 0.037 Uiso calc R 1 . .
C C9 1.2393(3) 0.7493(2) 0.56222(12) 0.0140(4) Uani d . 1 . .
C C10 1.3714(3) 0.79538(19) 0.48671(12) 0.0142(4) Uani d . 1 . .
C C11 1.2684(3) 0.7902(2) 0.40223(13) 0.0162(4) Uani d . 1 . .
H H11 1.1119 0.7555 0.3927 0.019 Uiso calc R 1 . .
C C12 1.3932(3) 0.8352(2) 0.33284(13) 0.0174(4) Uani d . 1 . .
H H12 1.3242 0.8321 0.2755 0.021 Uiso calc R 1 . .
C C13 1.6204(3) 0.8849(2) 0.34864(12) 0.0149(4) Uani d . 1 . .
C C14 1.7277(3) 0.8905(2) 0.43096(13) 0.0162(4) Uani d . 1 . .
H H14 1.8844 0.9243 0.4396 0.019 Uiso calc R 1 . .
C C15 1.6016(3) 0.8457(2) 0.50049(12) 0.0146(4) Uani d . 1 . .
H H15 1.6720 0.8492 0.5576 0.017 Uiso calc R 1 . .
C C16 1.3332(3) 0.7615(2) 0.91374(13) 0.0189(4) Uani d . 1 . .
H H16 1.1851 0.7146 0.9246 0.023 Uiso calc R 1 . .
C C17 1.4910(3) 0.8068(2) 0.98487(13) 0.0219(4) Uani d . 1 . .
H H17 1.4524 0.7913 1.0435 0.026 Uiso calc R 1 . .
C C18 1.7074(3) 0.8753(2) 0.96950(14) 0.0210(4) Uani d . 1 . .
H H18 1.8197 0.9079 1.0175 0.025 Uiso calc R 1 . .
C C19 1.7569(3) 0.8955(2) 0.88305(13) 0.0189(4) Uani d . 1 . .
H H19 1.9041 0.9416 0.8707 0.023 Uiso calc R 1 . .
C C20 1.5893(3) 0.8476(2) 0.81504(13) 0.0161(4) Uani d . 1 . .
H H20 1.6239 0.8625 0.7559 0.019 Uiso calc R 1 . .

loop_
_atom_site_aniso_label
_atom_site_aniso_U_11
_atom_site_aniso_U_22
_atom_site_aniso_U_33
_atom_site_aniso_U_12
_atom_site_aniso_U_13
_atom_site_aniso_U_23
Cu1 0.01168(13) 0.01707(13) 0.00996(13) 0.00263(9) 0.00095(8) 0.00366(8)
N1 0.0165(8) 0.0172(8) 0.0117(7) 0.0044(6) 0.0032(6) 0.0046(6)
N2 0.0166(8) 0.0193(8) 0.0109(7) 0.0027(7) 0.0034(6) 0.0048(6)
N3 0.0245(9) 0.0184(8) 0.0147(8) 0.0060(7) 0.0075(7) 0.0047(6)
N4 0.0133(8) 0.0162(8) 0.0137(8) 0.0039(6) 0.0007(6) 0.0032(6)
O1 0.0109(6) 0.0234(7) 0.0136(6) 0.0025(5) 0.0012(5) 0.0057(5)
O2 0.0136(7) 0.0297(8) 0.0154(7) 0.0027(6) 0.0032(5) 0.0082(6)
O3 0.0139(7) 0.0218(7) 0.0110(6) 0.0028(5) 0.0006(5) 0.0046(5)
O4 0.0325(9) 0.0307(8) 0.0127(7) 0.0103(7) 0.0053(6) 0.0074(6)
O5 0.0224(8) 0.0431(10) 0.0229(8) -0.0003(7) 0.0092(7) 0.0092(7)
C1 0.0131(9) 0.0140(8) 0.0154(9) 0.0050(7) 0.0014(7) 0.0030(7)
C2 0.0143(9) 0.0192(9) 0.0130(9) 0.0056(8) 0.0009(7) 0.0041(7)
C3 0.0156(9) 0.0160(9) 0.0141(9) 0.0048(7) 0.0042(7) 0.0046(7)
C4 0.0125(9) 0.0156(9) 0.0157(9) 0.0025(7) 0.0007(7) 0.0018(7)
C5 0.0167(9) 0.0141(8) 0.0124(8) 0.0041(7) -0.0001(7) 0.0011(7)
C6 0.0156(9) 0.0133(8) 0.0127(8) 0.0040(7) 0.0021(7) 0.0021(7)
C7 0.0164(9) 0.0153(9) 0.0115(8) 0.0027(7) -0.0009(7) 0.0024(7)
C8 0.0126(10) 0.0395(13) 0.0216(10) 0.0032(9) 0.0058(8) 0.0122(9)
C9 0.0169(9) 0.0146(9) 0.0116(8) 0.0055(7) 0.0025(7) 0.0038(7)
C10 0.0171(9) 0.0129(8) 0.0130(9) 0.0046(7) 0.0022(7) 0.0034(7)
C11 0.0146(9) 0.0202(9) 0.0135(9) 0.0045(7) 0.0005(7) 0.0033(7)
C12 0.0211(10) 0.0199(9) 0.0111(9) 0.0057(8) 0.0007(7) 0.0033(7)
C13 0.0197(10) 0.0138(9) 0.0116(8) 0.0048(7) 0.0055(7) 0.0035(7)
C14 0.0154(9) 0.0159(9) 0.0166(9) 0.0035(7) 0.0019(7) 0.0021(7)
C15 0.0168(9) 0.0163(9) 0.0111(8) 0.0050(7) 0.0014(7) 0.0037(7)
C16 0.0148(10) 0.0249(10) 0.0147(9) 0.0021(8) 0.0019(7) 0.0031(8)
C17 0.0193(10) 0.0293(11) 0.0125(9) 0.0008(9) 0.0010(8) 0.0029(8)
C18 0.0186(10) 0.0248(10) 0.0149(9) 0.0007(8) -0.0034(8) 0.0013(8)
C19 0.0143(9) 0.0197(10) 0.0199(10) 0.0008(8) 0.0009(8) 0.0033(8)
C20 0.0156(9) 0.0176(9) 0.0143(9) 0.0033(7) 0.0026(7) 0.0036(7)

loop_
_atom_type_symbol
_atom_type_description
_atom_type_scat_dispersion_real
_atom_type_scat_dispersion_imag
_atom_type_scat_source
C C 0.0033 0.0016 'International Tables Vol C Tables 4.2.6.8 and 6.1.1.4'
H H 0.0000 0.0000 'International Tables Vol C Tables 4.2.6.8 and 6.1.1.4'
N N 0.0061 0.0033 'International Tables Vol C Tables 4.2.6.8 and 6.1.1.4'
O O 0.0106 0.0060 'International Tables Vol C Tables 4.2.6.8 and 6.1.1.4'
Cu Cu 0.3201 1.2651 'International Tables Vol C Tables 4.2.6.8 and 6.1.1.4'

loop_
_geom_angle_atom_site_label_1
_geom_angle_atom_site_label_2
_geom_angle_atom_site_label_3
_geom_angle_site_symmetry_1
_geom_angle_site_symmetry_3
_geom_angle
_geom_angle_publ_flag
O1 Cu1 N1 . . 93.57(6) ?
O1 Cu1 O3 . . 174.58(6) ?
N1 Cu1 O3 . . 81.17(6) ?
O1 Cu1 N4 . . 92.67(6) ?
N1 Cu1 N4 . . 172.51(7) ?
O3 Cu1 N4 . . 92.68(6) ?
C7 N1 N2 . . 117.25(16) ?
C7 N1 Cu1 . . 127.41(13) ?
N2 N1 Cu1 . . 115.34(12) ?
C9 N2 N1 . . 108.05(15) ?
O5 N3 O4 . . 123.25(17) ?
O5 N3 C13 . . 118.27(16) ?
O4 N3 C13 . . 118.47(17) ?
C20 N4 C16 . . 117.86(17) ?
C20 N4 Cu1 . . 121.38(13) ?
C16 N4 Cu1 . . 120.64(14) ?
C1 O1 Cu1 . . 127.54(12) ?
C3 O2 C8 . . 117.33(15) ?
C9 O3 Cu1 . . 110.23(12) ?
O1 C1 C2 . . 118.11(17) ?
O1 C1 C6 . . 124.11(17) ?
C2 C1 C6 . . 117.78(17) ?
C3 C2 C1 . . 121.55(17) ?
C3 C2 H2 . . 119.2 ?
C1 C2 H2 . . 119.2 ?
O2 C3 C2 . . 115.33(17) ?
O2 C3 C4 . . 123.65(18) ?
C2 C3 C4 . . 121.01(18) ?
C5 C4 C3 . . 118.12(18) ?
C5 C4 H4 . . 120.9 ?
C3 C4 H4 . . 120.9 ?
C4 C5 C6 . . 122.53(17) ?
C4 C5 H5 . . 118.7 ?
C6 C5 H5 . . 118.7 ?
C5 C6 C1 . . 119.00(17) ?
C5 C6 C7 . . 117.98(17) ?
C1 C6 C7 . . 123.02(17) ?
N1 C7 C6 . . 124.30(17) ?
N1 C7 H7 . . 117.9 ?
C6 C7 H7 . . 117.9 ?
O2 C8 H8A . . 109.5 ?
O2 C8 H8B . . 109.5 ?
H8A C8 H8B . . 109.5 ?
O2 C8 H8C . . 109.5 ?
H8A C8 H8C . . 109.5 ?
H8B C8 H8C . . 109.5 ?
O3 C9 N2 . . 125.19(17) ?
O3 C9 C10 . . 117.01(17) ?
N2 C9 C10 . . 117.79(16) ?
C15 C10 C11 . . 119.71(17) ?
C15 C10 C9 . . 119.31(16) ?
C11 C10 C9 . . 120.98(18) ?
C12 C11 C10 . . 120.41(18) ?
C12 C11 H11 . . 119.8 ?
C10 C11 H11 . . 119.8 ?
C11 C12 C13 . . 118.53(17) ?
C11 C12 H12 . . 120.7 ?
C13 C12 H12 . . 120.7 ?
C12 C13 C14 . . 122.62(18) ?
C12 C13 N3 . . 119.26(17) ?
C14 C13 N3 . . 118.12(18) ?
C15 C14 C13 . . 118.62(18) ?
C15 C14 H14 . . 120.7 ?
C13 C14 H14 . . 120.7 ?
C14 C15 C10 . . 120.11(17) ?
C14 C15 H15 . . 119.9 ?
C10 C15 H15 . . 119.9 ?
N4 C16 C17 . . 122.91(19) ?
N4 C16 H16 . . 118.5 ?
C17 C16 H16 . . 118.5 ?
C16 C17 C18 . . 118.84(19) ?
C16 C17 H17 . . 120.6 ?
C18 C17 H17 . . 120.6 ?
C19 C18 C17 . . 118.81(19) ?
C19 C18 H18 . . 120.6 ?
C17 C18 H18 . . 120.6 ?
C20 C19 C18 . . 119.05(19) ?
C20 C19 H19 . . 120.5 ?
C18 C19 H19 . . 120.5 ?
N4 C20 C19 . . 122.52(18) ?
N4 C20 H20 . . 118.7 ?
C19 C20 H20 . . 118.7 ?

loop_
_geom_bond_atom_site_label_1
_geom_bond_atom_site_label_2
_geom_bond_site_symmetry_2
_geom_bond_distance
_geom_bond_publ_flag
Cu1 O1 . 1.8922(14) ?
Cu1 N1 . 1.9239(16) ?
Cu1 O3 . 1.9320(14) ?
Cu1 N4 . 1.9989(16) ?
N1 C7 . 1.293(3) ?
N1 N2 . 1.399(2) ?
N2 C9 . 1.312(3) ?
N3 O5 . 1.229(2) ?
N3 O4 . 1.227(2) ?
N3 C13 . 1.467(2) ?
N4 C20 . 1.343(3) ?
N4 C16 . 1.347(2) ?
O1 C1 . 1.316(2) ?
O2 C3 . 1.363(2) ?
O2 C8 . 1.427(2) ?
O3 C9 . 1.299(2) ?
C1 C2 . 1.403(3) ?
C1 C6 . 1.434(3) ?
C2 C3 . 1.385(3) ?
C2 H2 . 0.9500 ?
C3 C4 . 1.405(3) ?
C4 C5 . 1.380(3) ?
C4 H4 . 0.9500 ?
C5 C6 . 1.404(3) ?
C5 H5 . 0.9500 ?
C6 C7 . 1.435(3) ?
C7 H7 . 0.9500 ?
C8 H8A . 0.9800 ?
C8 H8B . 0.9800 ?
C8 H8C . 0.9800 ?
C9 C10 . 1.485(3) ?
C10 C15 . 1.397(3) ?
C10 C11 . 1.403(3) ?
C11 C12 . 1.382(3) ?
C11 H11 . 0.9500 ?
C12 C13 . 1.381(3) ?
C12 H12 . 0.9500 ?
C13 C14 . 1.385(3) ?
C14 C15 . 1.387(3) ?
C14 H14 . 0.9500 ?
C15 H15 . 0.9500 ?
C16 C17 . 1.375(3) ?
C16 H16 . 0.9500 ?
C17 C18 . 1.386(3) ?
C17 H17 . 0.9500 ?
C18 C19 . 1.384(3) ?
C18 H18 . 0.9500 ?
C19 C20 . 1.381(3) ?
C19 H19 . 0.9500 ?
C20 H20 . 0.9500 ?

loop_
_geom_torsion_atom_site_label_1
_geom_torsion_atom_site_label_2
_geom_torsion_atom_site_label_3
_geom_torsion_atom_site_label_4
_geom_torsion_site_symmetry_1
_geom_torsion_site_symmetry_2
_geom_torsion_site_symmetry_3
_geom_torsion_site_symmetry_4
_geom_torsion
_geom_torsion_publ_flag
O1 Cu1 N1 C7 . . . . 1.77(18) ?
O3 Cu1 N1 C7 . . . . -179.56(18) ?
O1 Cu1 N1 N2 . . . . -178.07(13) ?
O3 Cu1 N1 N2 . . . . 0.60(12) ?
C7 N1 N2 C9 . . . . -179.91(17) ?
Cu1 N1 N2 C9 . . . . -0.05(19) ?
O1 Cu1 N4 C20 . . . . 174.53(15) ?
O3 Cu1 N4 C20 . . . . -4.54(15) ?
O1 Cu1 N4 C16 . . . . -1.39(16) ?
O3 Cu1 N4 C16 . . . . 179.54(15) ?
N1 Cu1 O1 C1 . . . . -2.34(16) ?
N4 Cu1 O1 C1 . . . . 173.51(16) ?
N1 Cu1 O3 C9 . . . . -1.01(12) ?
N4 Cu1 O3 C9 . . . . -176.72(13) ?
Cu1 O1 C1 C2 . . . . -178.09(13) ?
Cu1 O1 C1 C6 . . . . 1.7(3) ?
O1 C1 C2 C3 . . . . 178.63(17) ?
C6 C1 C2 C3 . . . . -1.1(3) ?
C8 O2 C3 C2 . . . . -178.07(18) ?
C8 O2 C3 C4 . . . . 2.8(3) ?
C1 C2 C3 O2 . . . . -178.47(17) ?
C1 C2 C3 C4 . . . . 0.7(3) ?
O2 C3 C4 C5 . . . . 179.17(17) ?
C2 C3 C4 C5 . . . . 0.0(3) ?
C3 C4 C5 C6 . . . . -0.4(3) ?
C4 C5 C6 C1 . . . . -0.1(3) ?
C4 C5 C6 C7 . . . . -179.44(17) ?
O1 C1 C6 C5 . . . . -178.95(17) ?
C2 C1 C6 C5 . . . . 0.8(3) ?
O1 C1 C6 C7 . . . . 0.4(3) ?
C2 C1 C6 C7 . . . . -179.86(17) ?
N2 N1 C7 C6 . . . . 179.34(16) ?
Cu1 N1 C7 C6 . . . . -0.5(3) ?
C5 C6 C7 N1 . . . . 178.35(18) ?
C1 C6 C7 N1 . . . . -1.0(3) ?
Cu1 O3 C9 N2 . . . . 1.5(2) ?
Cu1 O3 C9 C10 . . . . -177.59(12) ?
N1 N2 C9 O3 . . . . -1.0(3) ?
N1 N2 C9 C10 . . . . 178.08(15) ?
O3 C9 C10 C15 . . . . 9.0(3) ?
N2 C9 C10 C15 . . . . -170.09(17) ?
O3 C9 C10 C11 . . . . -170.48(17) ?
N2 C9 C10 C11 . . . . 10.4(3) ?
C15 C10 C11 C12 . . . . -0.4(3) ?
C9 C10 C11 C12 . . . . 179.15(17) ?
C10 C11 C12 C13 . . . . 0.1(3) ?
C11 C12 C13 C14 . . . . 0.4(3) ?
C11 C12 C13 N3 . . . . 179.37(17) ?
O5 N3 C13 C12 . . . . 174.64(18) ?
O4 N3 C13 C12 . . . . -5.6(3) ?
O5 N3 C13 C14 . . . . -6.3(3) ?
O4 N3 C13 C14 . . . . 173.44(18) ?
C12 C13 C14 C15 . . . . -0.6(3) ?
N3 C13 C14 C15 . . . . -179.62(16) ?
C13 C14 C15 C10 . . . . 0.4(3) ?
C11 C10 C15 C14 . . . . 0.1(3) ?
C9 C10 C15 C14 . . . . -179.40(17) ?
C20 N4 C16 C17 . . . . -0.1(3) ?
Cu1 N4 C16 C17 . . . . 175.93(16) ?
N4 C16 C17 C18 . . . . 0.0(3) ?
C16 C17 C18 C19 . . . . -0.1(3) ?
C17 C18 C19 C20 . . . . 0.4(3) ?
C16 N4 C20 C19 . . . . 0.4(3) ?
Cu1 N4 C20 C19 . . . . -175.60(15) ?
C18 C19 C20 N4 . . . . -0.6(3) ?
